data_7227590
loop_
_publ_author_name
'Ridenour, J. August'
'Carter, Korey P.'
'Butcher, Ray J.'
'Cahill, Christopher L.'

_publ_section_title
;
 RE-p-halobenzoic acid--terpyridine complexes, Part II: structural
 diversity, supramolecular assembly, and luminescence properties in a
 series of p-bromobenzoic acid rare-earth hybrid materials
;
_journal_issue 8
_journal_name_full CrystEngComm
_journal_page_first 1172
_journal_paper_doi 10.1039/C6CE02355J
_journal_volume 19
_journal_year 2017
_chemical_formula_sum 'C72 H50 Br6 N6 Nd2 O14'
_chemical_formula_weight 1991.12
_space_group_crystal_system monoclinic
_space_group_IT_number 14
_space_group_name_Hall '-P 2ybc'
_space_group_name_H-M_alt 'P 1 21/c 1'
_symmetry_cell_setting monoclinic
_symmetry_Int_Tables_number 14
_symmetry_space_group_name_Hall '-P 2ybc'
_symmetry_space_group_name_H-M 'P 1 21/c 1'
_atom_sites_solution_hydrogens mixed
_audit_creation_method SHELXL-2014/7
_audit_update_record
;
2016-11-03 deposited with the CCDC.
2017-01-30 downloaded from the CCDC.
;
_cell_angle_alpha 90
_cell_angle_beta 91.3080(10)
_cell_angle_gamma 90
_cell_formula_units_Z 2
_cell_length_a 13.8199(10)
_cell_length_b 25.3181(18)
_cell_length_c 9.9662(7)
_cell_measurement_reflns_used 42671
_cell_measurement_temperature 293(2)
_cell_measurement_theta_max 51.535
_cell_measurement_theta_min 4.382
_cell_volume 3486.2(4)
_computing_cell_refinement 'SAINT, Bruker-AXS'
_computing_data_collection 'APEX, Bruker-AXS'
_computing_data_reduction 'SAINT, Bruker-AXS'
_computing_molecular_graphics 'WinGX (Farrugia, 2012)'
_computing_publication_material 'Crystal Maker (Palmer, 2009)'
_computing_structure_refinement 'SHELXL-2014/7 (Sheldrick, 2014)'
_computing_structure_solution 'SIR92 (Gualardi, 1993)'
_diffrn_ambient_temperature 293(2)
_diffrn_measured_fraction_theta_full 1.000
_diffrn_measured_fraction_theta_max 0.999
_diffrn_measurement_device_type 'Bruker SMART APEXII'
_diffrn_measurement_method 'omega scans'
_diffrn_radiation_probe x-ray
_diffrn_radiation_type MoK\a
_diffrn_radiation_wavelength 0.71073
_diffrn_reflns_av_R_equivalents 0.0629
_diffrn_reflns_av_unetI/netI 0.0437
_diffrn_reflns_Laue_measured_fraction_full 1.000
_diffrn_reflns_Laue_measured_fraction_max 0.999
_diffrn_reflns_limit_h_max 17
_diffrn_reflns_limit_h_min -17
_diffrn_reflns_limit_k_max 31
_diffrn_reflns_limit_k_min -31
_diffrn_reflns_limit_l_max 12
_diffrn_reflns_limit_l_min -12
_diffrn_reflns_number 42059
_diffrn_reflns_point_group_measured_fraction_full 1.000
_diffrn_reflns_point_group_measured_fraction_max 0.999
_diffrn_reflns_theta_full 25.500
_diffrn_reflns_theta_max 26.421
_diffrn_reflns_theta_min 1.474
_diffrn_source 'Fine-focus sealed tube'
_diffrn_source_type Siemens
_exptl_absorpt_coefficient_mu 4.981
_exptl_absorpt_correction_T_max 0.7454
_exptl_absorpt_correction_T_min 0.6331
_exptl_absorpt_correction_type multi-scan
_exptl_absorpt_process_details 'SADABS, G. Sheldrick (2015)'
_exptl_crystal_colour pink
_exptl_crystal_density_diffrn 1.897
_exptl_crystal_description plate
_exptl_crystal_F_000 1932
_exptl_crystal_recrystallization_method Hydrothermal
_exptl_crystal_size_max 0.501
_exptl_crystal_size_mid 0.210
_exptl_crystal_size_min 0.063
_refine_diff_density_max 1.037
_refine_diff_density_min -1.096
_refine_diff_density_rms 0.109
_refine_ls_extinction_method none
_refine_ls_goodness_of_fit_ref 0.989
_refine_ls_hydrogen_treatment mixed
_refine_ls_matrix_type full
_refine_ls_number_parameters 459
_refine_ls_number_reflns 7165
_refine_ls_number_restraints 0
_refine_ls_restrained_S_all 0.989
_refine_ls_R_factor_all 0.0517
_refine_ls_R_factor_gt 0.0321
_refine_ls_shift/su_max 0.002
_refine_ls_shift/su_mean 0.000
_refine_ls_structure_factor_coef Fsqd
_refine_ls_weighting_details 'w=1/[\s^2^(Fo^2^)+(0.0265P)^2^+5.4848P] where P=(Fo^2^+2Fc^2^)/3'
_refine_ls_weighting_scheme calc
_refine_ls_wR_factor_gt 0.0620
_refine_ls_wR_factor_ref 0.0677
_reflns_Friedel_coverage 0.000
_reflns_number_gt 5593
_reflns_number_total 7165
_reflns_threshold_expression 'I > 2\s(I)'
_cod_data_source_file c6ce02355j2.cif
_cod_data_source_block Complex_4
_cod_depositor_comments 'Adding full bibliography for 7227579--7227602.cif.'
_cod_original_sg_symbol_H-M 'P 21/c'
_cod_database_code 7227590
_shelx_space_group_comment
;
The symmetry employed for this shelxl refinement is uniquely defined
by the following loop, which should always be used as a source of
symmetry information in preference to the above space-group names.
They are only intended as comments.
;

loop_
_space_group_symop_operation_xyz
'x, y, z'
'-x, y+1/2, -z+1/2'
'-x, -y, -z'
'x, -y-1/2, z-1/2'

loop_
_atom_site_label
_atom_site_type_symbol
_atom_site_fract_x
_atom_site_fract_y
_atom_site_fract_z
_atom_site_U_iso_or_equiv
_atom_site_adp_type
_atom_site_occupancy
_atom_site_site_symmetry_order
_atom_site_calc_flag
_atom_site_refinement_flags_posn
_atom_site_refinement_flags_adp
C15 C 0.6760(3) 0.09836(15) 0.7764(4) 0.0220(8) Uani 1 1 d . .
H15 H 0.6551 0.0635 0.7713 0.026 Uiso 1 1 calc R U
C14 C 0.7466(3) 0.11085(15) 0.8704(4) 0.0249(9) Uani 1 1 d . .
H14 H 0.7706 0.0856 0.9301 0.030 Uiso 1 1 calc R U
C13 C 0.7808(3) 0.16185(16) 0.8733(4) 0.0299(10) Uani 1 1 d . .
H13 H 0.8305 0.1714 0.9329 0.036 Uiso 1 1 calc R U
C12 C 0.7403(3) 0.19882(15) 0.7866(4) 0.0252(9) Uani 1 1 d . .
H12 H 0.7633 0.2333 0.7867 0.030 Uiso 1 1 calc R U
C11 C 0.6649(3) 0.18412(14) 0.6991(3) 0.0157(8) Uani 1 1 d . .
C10 C 0.6131(3) 0.22307(14) 0.6131(4) 0.0151(8) Uani 1 1 d . .
C9 C 0.6254(3) 0.27705(14) 0.6337(4) 0.0208(9) Uani 1 1 d . .
H9 H 0.6670 0.2891 0.7017 0.025 Uiso 1 1 calc R U
C8 C 0.5759(3) 0.31265(14) 0.5534(4) 0.0217(9) Uani 1 1 d . .
H8 H 0.5838 0.3488 0.5661 0.026 Uiso 1 1 calc R U
C7 C 0.5150(3) 0.29374(14) 0.4547(4) 0.0189(9) Uani 1 1 d . .
H7 H 0.4814 0.3169 0.3983 0.023 Uiso 1 1 calc R U
C6 C 0.5037(3) 0.23909(13) 0.4394(4) 0.0141(8) Uani 1 1 d . .
C5 C 0.4367(3) 0.21705(13) 0.3341(4) 0.0141(8) Uani 1 1 d . .
C4 C 0.3805(3) 0.24921(14) 0.2502(4) 0.0191(8) Uani 1 1 d . .
H4 H 0.3831 0.2857 0.2595 0.023 Uiso 1 1 calc R U
C3 C 0.3212(3) 0.22674(15) 0.1535(4) 0.0231(9) Uani 1 1 d . .
H3 H 0.2834 0.2478 0.0966 0.028 Uiso 1 1 calc R U
C2 C 0.3186(3) 0.17249(15) 0.1422(4) 0.0223(9) Uani 1 1 d . .
H2 H 0.2788 0.1563 0.0779 0.027 Uiso 1 1 calc R U
C1 C 0.3762(3) 0.14266(15) 0.2280(4) 0.0210(9) Uani 1 1 d . .
H1 H 0.3744 0.1061 0.2197 0.025 Uiso 1 1 calc R U
C16 C 0.7425(3) 0.12507(14) 0.3005(4) 0.0168(8) Uani 1 1 d . .
C17 C 0.8364(3) 0.15518(14) 0.3169(4) 0.0185(8) Uani 1 1 d . .
C18 C 0.8513(3) 0.18922(14) 0.4242(4) 0.0200(9) Uani 1 1 d . .
H18 H 0.8047 0.1915 0.4898 0.024 Uiso 1 1 calc R U
C19 C 0.9338(3) 0.21992(15) 0.4365(4) 0.0238(9) Uani 1 1 d . .
H19 H 0.9428 0.2427 0.5089 0.029 Uiso 1 1 calc R U
C20 C 1.0022(3) 0.21594(17) 0.3390(4) 0.0281(10) Uani 1 1 d . .
C21 C 0.9919(3) 0.18113(18) 0.2320(4) 0.0301(10) Uani 1 1 d . .
H21 H 1.0397 0.1783 0.1682 0.036 Uiso 1 1 calc R U
C22 C 0.9087(3) 0.15081(16) 0.2224(4) 0.0255(9) Uani 1 1 d . .
H22 H 0.9009 0.1271 0.1517 0.031 Uiso 1 1 calc R U
C23 C 0.4122(3) 0.08892(13) 0.7190(4) 0.0166(8) Uani 1 1 d . .
C24 C 0.3385(3) 0.08055(14) 0.8256(4) 0.0184(8) Uani 1 1 d . .
C29 C 0.2490(3) 0.10535(16) 0.8147(4) 0.0228(9) Uani 1 1 d . .
H29 H 0.2376 0.1300 0.7470 0.027 Uiso 1 1 calc R U
C28 C 0.1766(3) 0.09354(17) 0.9042(4) 0.0332(11) Uani 1 1 d . .
H28 H 0.1157 0.1089 0.8949 0.040 Uiso 1 1 calc R U
C27 C 0.1968(4) 0.05851(17) 1.0074(4) 0.0359(12) Uani 1 1 d . .
C26 C 0.2861(4) 0.03531(16) 1.0239(4) 0.0390(13) Uani 1 1 d . .
H26 H 0.2987 0.0130 1.0962 0.047 Uiso 1 1 calc R U
C25 C 0.3574(3) 0.04562(14) 0.9310(4) 0.0284(10) Uani 1 1 d . .
H25 H 0.4175 0.0292 0.9393 0.034 Uiso 1 1 calc R U
C30 C 0.3334(3) 0.01713(14) 0.4654(4) 0.0171(8) Uani 1 1 d . .
C31 C 0.2345(3) 0.03519(14) 0.5041(4) 0.0174(8) Uani 1 1 d . .
C36 C 0.2025(3) 0.08627(14) 0.4767(4) 0.0211(9) Uani 1 1 d . .
H36 H 0.2413 0.1091 0.4285 0.025 Uiso 1 1 calc R U
C35 C 0.1137(3) 0.10339(16) 0.5204(4) 0.0265(9) Uani 1 1 d . .
H35 H 0.0921 0.1374 0.5008 0.032 Uiso 1 1 calc R U
C34 C 0.0580(3) 0.06949(16) 0.5931(4) 0.0266(10) Uani 1 1 d . .
C33 C 0.0870(3) 0.01858(17) 0.6205(5) 0.0329(11) Uani 1 1 d . .
H33 H 0.0479 -0.0040 0.6691 0.039 Uiso 1 1 calc R U
C32 C 0.1749(3) 0.00172(15) 0.5748(4) 0.0270(10) Uani 1 1 d . .
H32 H 0.1946 -0.0328 0.5915 0.032 Uiso 1 1 calc R U
N1 N 0.6353(2) 0.13356(11) 0.6914(3) 0.0165(7) Uani 1 1 d . .
N2 N 0.5516(2) 0.20437(11) 0.5177(3) 0.0135(6) Uani 1 1 d . .
N3 N 0.4347(2) 0.16396(11) 0.3232(3) 0.0159(7) Uani 1 1 d . .
O1 O 0.67854(18) 0.13558(9) 0.3866(3) 0.0182(6) Uani 1 1 d . .
O2 O 0.73267(19) 0.09378(10) 0.2049(3) 0.0210(6) Uani 1 1 d . .
O3 O 0.40794(18) 0.13090(9) 0.6501(2) 0.0181(6) Uani 1 1 d . .
O4 O 0.47361(18) 0.05339(9) 0.6987(2) 0.0176(6) Uani 1 1 d . .
O5 O 0.39131(18) 0.05084(9) 0.4216(2) 0.0172(6) Uani 1 1 d . .
O6 O 0.64711(18) 0.03114(9) 0.5200(3) 0.0194(6) Uani 1 1 d . .
OW1 O 0.5526(2) 0.05772(12) 0.2567(3) 0.0206(6) Uani 1 1 d . .
Br2 Br 0.09869(5) 0.04231(2) 1.13138(6) 0.0717(2) Uani 1 1 d . .
Br1 Br 1.11524(3) 0.25900(2) 0.35280(6) 0.04715(14) Uani 1 1 d . .
Br3 Br -0.06038(3) 0.09392(2) 0.66504(5) 0.04200(13) Uani 1 1 d . .
Nd01 Nd 0.53328(2) 0.10024(2) 0.48387(2) 0.01261(6) Uani 1 1 d . .
HW1A H 0.543(3) 0.0307(17) 0.260(4) 0.020(13) Uiso 1 1 d . .
HW1B H 0.617(4) 0.0630(19) 0.225(5) 0.054(16) Uiso 1 1 d . .

loop_
_atom_site_aniso_label
_atom_site_aniso_U_11
_atom_site_aniso_U_22
_atom_site_aniso_U_33
_atom_site_aniso_U_23
_atom_site_aniso_U_13
_atom_site_aniso_U_12
C15 0.028(2) 0.0154(18) 0.023(2) 0.0013(17) 0.0011(17) -0.0006(18)
C14 0.027(2) 0.024(2) 0.023(2) -0.0001(17) -0.0023(18) 0.0048(18)
C13 0.033(3) 0.033(2) 0.023(2) -0.0064(19) -0.0089(19) -0.006(2)
C12 0.035(3) 0.017(2) 0.024(2) -0.0052(17) -0.0017(19) -0.0064(18)
C11 0.020(2) 0.0147(18) 0.0131(19) -0.0052(15) 0.0069(15) -0.0038(15)
C10 0.019(2) 0.0129(18) 0.0139(19) -0.0001(15) 0.0074(16) -0.0004(15)
C9 0.029(2) 0.0129(18) 0.021(2) -0.0056(16) 0.0052(17) -0.0121(17)
C8 0.032(2) 0.0060(17) 0.027(2) -0.0036(16) 0.0122(19) -0.0026(16)
C7 0.023(2) 0.0100(17) 0.024(2) 0.0029(15) 0.0075(17) 0.0010(16)
C6 0.0162(19) 0.0116(17) 0.0149(18) -0.0006(15) 0.0068(15) 0.0004(15)
C5 0.0136(19) 0.0116(17) 0.0172(19) 0.0010(15) 0.0076(15) 0.0005(14)
C4 0.020(2) 0.0144(18) 0.023(2) 0.0037(16) 0.0044(17) 0.0024(16)
C3 0.024(2) 0.022(2) 0.024(2) 0.0072(17) 0.0051(17) 0.0037(18)
C2 0.021(2) 0.023(2) 0.023(2) 0.0023(17) -0.0016(17) -0.0068(17)
C1 0.025(2) 0.0169(19) 0.021(2) 0.0011(16) -0.0019(17) -0.0034(17)
C16 0.020(2) 0.0107(17) 0.020(2) 0.0104(16) 0.0040(17) 0.0058(15)
C17 0.018(2) 0.0174(19) 0.020(2) 0.0079(16) 0.0019(16) 0.0023(16)
C18 0.016(2) 0.019(2) 0.024(2) 0.0054(17) 0.0054(17) 0.0049(16)
C19 0.023(2) 0.023(2) 0.025(2) 0.0049(17) -0.0007(18) 0.0028(18)
C20 0.017(2) 0.032(2) 0.035(3) 0.010(2) -0.0035(19) -0.0004(18)
C21 0.017(2) 0.045(3) 0.029(2) 0.008(2) 0.0090(18) 0.0069(19)
C22 0.025(2) 0.031(2) 0.021(2) 0.0014(18) 0.0048(18) 0.0055(19)
C23 0.023(2) 0.0105(19) 0.0163(19) -0.0022(14) 0.0020(16) -0.0026(15)
C24 0.029(2) 0.0121(17) 0.015(2) -0.0031(15) 0.0036(17) -0.0038(16)
C29 0.026(2) 0.024(2) 0.018(2) -0.0049(17) 0.0040(16) -0.0044(18)
C28 0.029(2) 0.038(3) 0.033(3) -0.016(2) 0.009(2) -0.011(2)
C27 0.053(3) 0.026(2) 0.029(3) -0.011(2) 0.026(2) -0.018(2)
C26 0.080(4) 0.010(2) 0.027(3) 0.0032(18) 0.018(2) -0.005(2)
C25 0.051(3) 0.0116(19) 0.023(2) -0.0016(17) 0.009(2) 0.0004(19)
C30 0.020(2) 0.0155(18) 0.0153(19) -0.0025(15) -0.0019(16) 0.0011(16)
C31 0.018(2) 0.0142(18) 0.020(2) 0.0023(15) -0.0031(16) 0.0002(16)
C36 0.025(2) 0.0172(19) 0.021(2) 0.0049(15) 0.0011(17) 0.0005(16)
C35 0.029(2) 0.019(2) 0.032(2) 0.0075(19) -0.0007(18) 0.0102(19)
C34 0.019(2) 0.031(2) 0.030(2) 0.0036(19) 0.0056(18) 0.0113(18)
C33 0.021(2) 0.031(2) 0.047(3) 0.017(2) 0.011(2) 0.0033(19)
C32 0.025(2) 0.015(2) 0.041(3) 0.0107(18) 0.004(2) 0.0033(17)
N1 0.0204(18) 0.0118(15) 0.0174(17) 0.0001(13) 0.0018(13) -0.0013(13)
N2 0.0163(17) 0.0105(14) 0.0138(16) -0.0009(12) 0.0044(13) -0.0016(12)
N3 0.0191(17) 0.0093(14) 0.0193(17) 0.0008(13) 0.0032(13) -0.0030(13)
O1 0.0195(14) 0.0127(12) 0.0226(15) -0.0009(11) 0.0072(12) -0.0002(11)
O2 0.0244(15) 0.0195(14) 0.0194(14) -0.0015(12) 0.0056(11) 0.0030(12)
O3 0.0234(15) 0.0097(12) 0.0216(15) 0.0021(11) 0.0065(12) 0.0008(11)
O4 0.0241(15) 0.0094(12) 0.0194(14) -0.0003(10) 0.0021(11) 0.0011(11)
O5 0.0181(14) 0.0111(12) 0.0224(14) 0.0015(11) 0.0023(11) -0.0032(11)
O6 0.0218(15) 0.0097(12) 0.0267(15) -0.0011(11) -0.0007(12) 0.0010(11)
OW1 0.0270(18) 0.0102(15) 0.0247(16) -0.0010(12) 0.0018(13) -0.0005(13)
Br2 0.0914(5) 0.0632(4) 0.0631(4) -0.0118(3) 0.0572(4) -0.0332(4)
Br1 0.0235(3) 0.0605(3) 0.0575(3) 0.0063(3) 0.0017(2) -0.0144(2)
Br3 0.0269(3) 0.0471(3) 0.0526(3) 0.0151(2) 0.0128(2) 0.0194(2)
Nd01 0.01664(10) 0.00555(8) 0.01574(10) -0.00044(8) 0.00238(7) -0.00026(8)

loop_
_atom_type_symbol
_atom_type_description
_atom_type_scat_dispersion_real
_atom_type_scat_dispersion_imag
_atom_type_scat_source
C C 0.0033 0.0016 'International Tables Vol C Tables 4.2.6.8 and 6.1.1.4'
H H 0.0000 0.0000 'International Tables Vol C Tables 4.2.6.8 and 6.1.1.4'
N N 0.0061 0.0033 'International Tables Vol C Tables 4.2.6.8 and 6.1.1.4'
O O 0.0106 0.0060 'International Tables Vol C Tables 4.2.6.8 and 6.1.1.4'
Br Br -0.2901 2.4595 'International Tables Vol C Tables 4.2.6.8 and 6.1.1.4'
Nd Nd -0.1943 3.0179 'International Tables Vol C Tables 4.2.6.8 and 6.1.1.4'

loop_
_geom_angle_atom_site_label_1
_geom_angle_atom_site_label_2
_geom_angle_atom_site_label_3
_geom_angle
_geom_angle_site_symmetry_1
_geom_angle_site_symmetry_3
N1 C15 C14 123.9(4) . .
N1 C15 H15 118.1 . .
C14 C15 H15 118.1 . .
C15 C14 C13 118.0(4) . .
C15 C14 H14 121.0 . .
C13 C14 H14 121.0 . .
C14 C13 C12 119.2(4) . .
C14 C13 H13 120.4 . .
C12 C13 H13 120.4 . .
C13 C12 C11 119.7(4) . .
C13 C12 H12 120.1 . .
C11 C12 H12 120.1 . .
N1 C11 C12 120.8(3) . .
N1 C11 C10 117.3(3) . .
C12 C11 C10 121.9(3) . .
N2 C10 C9 121.5(3) . .
N2 C10 C11 117.6(3) . .
C9 C10 C11 120.9(3) . .
C8 C9 C10 120.0(4) . .
C8 C9 H9 120.0 . .
C10 C9 H9 120.0 . .
C7 C8 C9 118.6(3) . .
C7 C8 H8 120.7 . .
C9 C8 H8 120.7 . .
C8 C7 C6 119.3(3) . .
C8 C7 H7 120.3 . .
C6 C7 H7 120.3 . .
N2 C6 C7 122.2(3) . .
N2 C6 C5 117.0(3) . .
C7 C6 C5 120.8(3) . .
N3 C5 C4 121.7(3) . .
N3 C5 C6 116.1(3) . .
C4 C5 C6 122.2(3) . .
C3 C4 C5 119.7(3) . .
C3 C4 H4 120.2 . .
C5 C4 H4 120.2 . .
C4 C3 C2 118.9(4) . .
C4 C3 H3 120.5 . .
C2 C3 H3 120.5 . .
C3 C2 C1 118.8(4) . .
C3 C2 H2 120.6 . .
C1 C2 H2 120.6 . .
N3 C1 C2 123.1(3) . .
N3 C1 H1 118.4 . .
C2 C1 H1 118.4 . .
O2 C16 O1 125.7(4) . .
O2 C16 C17 118.9(3) . .
O1 C16 C17 115.4(3) . .
C18 C17 C22 118.3(4) . .
C18 C17 C16 120.7(3) . .
C22 C17 C16 121.0(4) . .
C19 C18 C17 121.7(4) . .
C19 C18 H18 119.1 . .
C17 C18 H18 119.1 . .
C20 C19 C18 118.4(4) . .
C20 C19 H19 120.8 . .
C18 C19 H19 120.8 . .
C19 C20 C21 122.0(4) . .
C19 C20 Br1 118.9(3) . .
C21 C20 Br1 119.2(3) . .
C22 C21 C20 118.4(4) . .
C22 C21 H21 120.8 . .
C20 C21 H21 120.8 . .
C21 C22 C17 121.1(4) . .
C21 C22 H22 119.4 . .
C17 C22 H22 119.4 . .
O4 C23 O3 122.5(3) . .
O4 C23 C24 118.9(3) . .
O3 C23 C24 118.6(3) . .
O4 C23 Nd01 62.62(18) . .
O3 C23 Nd01 60.23(18) . .
C24 C23 Nd01 171.6(3) . .
C29 C24 C25 119.8(4) . .
C29 C24 C23 119.8(3) . .
C25 C24 C23 120.3(4) . .
C28 C29 C24 120.4(4) . .
C28 C29 H29 119.8 . .
C24 C29 H29 119.8 . .
C27 C28 C29 118.7(4) . .
C27 C28 H28 120.6 . .
C29 C28 H28 120.6 . .
C26 C27 C28 121.9(4) . .
C26 C27 Br2 118.9(3) . .
C28 C27 Br2 119.2(4) . .
C27 C26 C25 119.2(4) . .
C27 C26 H26 120.4 . .
C25 C26 H26 120.4 . .
C26 C25 C24 119.8(4) . .
C26 C25 H25 120.1 . .
C24 C25 H25 120.1 . .
O5 C30 O6 124.3(3) . 3_656
O5 C30 C31 118.3(3) . .
O6 C30 C31 117.4(3) 3_656 .
C32 C31 C36 118.5(4) . .
C32 C31 C30 120.0(3) . .
C36 C31 C30 121.3(3) . .
C35 C36 C31 120.7(4) . .
C35 C36 H36 119.6 . .
C31 C36 H36 119.6 . .
C34 C35 C36 118.9(4) . .
C34 C35 H35 120.5 . .
C36 C35 H35 120.5 . .
C35 C34 C33 121.8(4) . .
C35 C34 Br3 119.6(3) . .
C33 C34 Br3 118.6(3) . .
C32 C33 C34 118.7(4) . .
C32 C33 H33 120.6 . .
C34 C33 H33 120.6 . .
C33 C32 C31 121.3(4) . .
C33 C32 H32 119.4 . .
C31 C32 H32 119.4 . .
C15 N1 C11 118.2(3) . .
C15 N1 Nd01 119.7(2) . .
C11 N1 Nd01 120.7(2) . .
C6 N2 C10 118.4(3) . .
C6 N2 Nd01 122.0(2) . .
C10 N2 Nd01 119.5(2) . .
C1 N3 C5 117.8(3) . .
C1 N3 Nd01 118.6(2) . .
C5 N3 Nd01 123.6(2) . .
C16 O1 Nd01 141.9(2) . .
C23 O3 Nd01 94.2(2) . .
C23 O4 Nd01 92.0(2) . .
C30 O5 Nd01 142.1(2) . .
C30 O6 Nd01 150.6(2) 3_656 .
Nd01 OW1 HW1A 111(4) . .
Nd01 OW1 HW1B 111(3) . .
HW1A OW1 HW1B 109(5) . .
O6 Nd01 O5 100.98(8) . .
O6 Nd01 O1 77.32(8) . .
O5 Nd01 O1 140.43(8) . .
O6 Nd01 OW1 74.87(9) . .
O5 Nd01 OW1 69.40(9) . .
O1 Nd01 OW1 72.14(9) . .
O6 Nd01 O3 125.75(8) . .
O5 Nd01 O3 76.25(8) . .
O1 Nd01 O3 136.96(8) . .
OW1 Nd01 O3 143.17(9) . .
O6 Nd01 O4 76.13(8) . .
O5 Nd01 O4 72.65(8) . .
O1 Nd01 O4 141.30(8) . .
OW1 Nd01 O4 125.86(9) . .
O3 Nd01 O4 50.91(7) . .
O6 Nd01 N1 76.97(9) . .
O5 Nd01 N1 142.77(9) . .
O1 Nd01 N1 76.14(9) . .
OW1 Nd01 N1 141.25(10) . .
O3 Nd01 N1 75.49(9) . .
O4 Nd01 N1 70.81(8) . .
O6 Nd01 N3 151.17(9) . .
O5 Nd01 N3 75.70(8) . .
O1 Nd01 N3 87.27(9) . .
OW1 Nd01 N3 77.28(9) . .
O3 Nd01 N3 81.86(8) . .
O4 Nd01 N3 127.71(8) . .
N1 Nd01 N3 123.06(9) . .
O6 Nd01 N2 130.39(9) . .
O5 Nd01 N2 128.52(8) . .
O1 Nd01 N2 66.96(8) . .
OW1 Nd01 N2 121.51(9) . .
O3 Nd01 N2 71.35(8) . .
O4 Nd01 N2 112.18(8) . .
N1 Nd01 N2 62.21(9) . .
N3 Nd01 N2 61.15(9) . .
O6 Nd01 C23 101.28(9) . .
O5 Nd01 C23 71.10(9) . .
O1 Nd01 C23 148.44(9) . .
OW1 Nd01 C23 138.61(10) . .
O3 Nd01 C23 25.57(8) . .
O4 Nd01 C23 25.43(8) . .
N1 Nd01 C23 72.91(10) . .
N3 Nd01 C23 104.46(10) . .
N2 Nd01 C23 92.85(9) . .

loop_
_geom_bond_atom_site_label_1
_geom_bond_atom_site_label_2
_geom_bond_distance
_geom_bond_site_symmetry_2
C15 N1 1.344(5) .
C15 C14 1.374(5) .
C15 H15 0.9300 .
C14 C13 1.375(5) .
C14 H14 0.9300 .
C13 C12 1.383(6) .
C13 H13 0.9300 .
C12 C11 1.394(5) .
C12 H12 0.9300 .
C11 N1 1.346(4) .
C11 C10 1.481(5) .
C10 N2 1.347(5) .
C10 C9 1.392(5) .
C9 C8 1.377(5) .
C9 H9 0.9300 .
C8 C7 1.367(5) .
C8 H8 0.9300 .
C7 C6 1.400(5) .
C7 H7 0.9300 .
C6 N2 1.340(5) .
C6 C5 1.492(5) .
C5 N3 1.349(4) .
C5 C4 1.391(5) .
C4 C3 1.374(5) .
C4 H4 0.9300 .
C3 C2 1.379(5) .
C3 H3 0.9300 .
C2 C1 1.380(5) .
C2 H2 0.9300 .
C1 N3 1.346(5) .
C1 H1 0.9300 .
C16 O2 1.244(4) .
C16 O1 1.274(4) .
C16 C17 1.510(5) .
C17 C18 1.386(5) .
C17 C22 1.393(5) .
C18 C19 1.383(5) .
C18 H18 0.9300 .
C19 C20 1.374(6) .
C19 H19 0.9300 .
C20 C21 1.389(6) .
C20 Br1 1.907(4) .
C21 C22 1.384(6) .
C21 H21 0.9300 .
C22 H22 0.9300 .
C23 O4 1.257(4) .
C23 O3 1.266(4) .
C23 C24 1.503(5) .
C23 Nd01 2.924(4) .
C24 C29 1.389(5) .
C24 C25 1.393(5) .
C29 C28 1.388(5) .
C29 H29 0.9300 .
C28 C27 1.382(6) .
C28 H28 0.9300 .
C27 C26 1.373(7) .
C27 Br2 1.900(4) .
C26 C25 1.392(6) .
C26 H26 0.9300 .
C25 H25 0.9300 .
C30 O5 1.255(4) .
C30 O6 1.259(4) 3_656
C30 C31 1.500(5) .
C31 C32 1.386(5) .
C31 C36 1.392(5) .
C36 C35 1.381(5) .
C36 H36 0.9300 .
C35 C34 1.371(6) .
C35 H35 0.9300 .
C34 C33 1.375(6) .
C34 Br3 1.905(4) .
C33 C32 1.375(5) .
C33 H33 0.9300 .
C32 H32 0.9300 .
N1 Nd01 2.616(3) .
N2 Nd01 2.669(3) .
N3 Nd01 2.631(3) .
O1 Nd01 2.421(2) .
O3 Nd01 2.545(2) .
O4 Nd01 2.598(2) .
O5 Nd01 2.396(2) .
O6 C30 1.259(4) 3_656
O6 Nd01 2.375(2) .
OW1 Nd01 2.526(3) .
OW1 HW1A 0.70(4) .
OW1 HW1B 0.97(5) .

loop_
_geom_torsion_atom_site_label_1
_geom_torsion_atom_site_label_2
_geom_torsion_atom_site_label_3
_geom_torsion_atom_site_label_4
_geom_torsion
_geom_torsion_site_symmetry_1
N1 C15 C14 C13 -3.1(6) .
C15 C14 C13 C12 2.8(6) .
C14 C13 C12 C11 0.8(6) .
C13 C12 C11 N1 -4.5(6) .
C13 C12 C11 C10 174.4(4) .
N1 C11 C10 N2 -10.8(5) .
C12 C11 C10 N2 170.3(3) .
N1 C11 C10 C9 167.0(3) .
C12 C11 C10 C9 -11.9(5) .
N2 C10 C9 C8 -1.7(6) .
C11 C10 C9 C8 -179.4(3) .
C10 C9 C8 C7 0.3(6) .
C9 C8 C7 C6 0.9(5) .
C8 C7 C6 N2 -0.7(5) .
C8 C7 C6 C5 179.1(3) .
N2 C6 C5 N3 -3.4(5) .
C7 C6 C5 N3 176.8(3) .
N2 C6 C5 C4 177.6(3) .
C7 C6 C5 C4 -2.2(5) .
N3 C5 C4 C3 0.1(5) .
C6 C5 C4 C3 179.0(3) .
C5 C4 C3 C2 0.1(6) .
C4 C3 C2 C1 -0.3(6) .
C3 C2 C1 N3 0.3(6) .
O2 C16 C17 C18 -178.1(3) .
O1 C16 C17 C18 3.7(5) .
O2 C16 C17 C22 4.1(5) .
O1 C16 C17 C22 -174.2(3) .
C22 C17 C18 C19 2.4(6) .
C16 C17 C18 C19 -175.5(3) .
C17 C18 C19 C20 -0.2(6) .
C18 C19 C20 C21 -1.9(6) .
C18 C19 C20 Br1 178.8(3) .
C19 C20 C21 C22 1.8(6) .
Br1 C20 C21 C22 -179.0(3) .
C20 C21 C22 C17 0.5(6) .
C18 C17 C22 C21 -2.5(6) .
C16 C17 C22 C21 175.4(4) .
O4 C23 C24 C29 -152.6(4) .
O3 C23 C24 C29 25.2(5) .
O4 C23 C24 C25 23.6(5) .
O3 C23 C24 C25 -158.6(3) .
C25 C24 C29 C28 -3.3(6) .
C23 C24 C29 C28 172.9(3) .
C24 C29 C28 C27 2.8(6) .
C29 C28 C27 C26 0.2(6) .
C29 C28 C27 Br2 179.6(3) .
C28 C27 C26 C25 -2.7(6) .
Br2 C27 C26 C25 177.9(3) .
C27 C26 C25 C24 2.2(6) .
C29 C24 C25 C26 0.7(6) .
C23 C24 C25 C26 -175.4(4) .
O5 C30 C31 C32 -168.4(4) .
O6 C30 C31 C32 11.2(5) 3_656
O5 C30 C31 C36 8.2(5) .
O6 C30 C31 C36 -172.2(3) 3_656
C32 C31 C36 C35 0.8(6) .
C30 C31 C36 C35 -175.9(4) .
C31 C36 C35 C34 1.0(6) .
C36 C35 C34 C33 -1.8(7) .
C36 C35 C34 Br3 175.6(3) .
C35 C34 C33 C32 0.8(7) .
Br3 C34 C33 C32 -176.6(3) .
C34 C33 C32 C31 1.0(7) .
C36 C31 C32 C33 -1.8(6) .
C30 C31 C32 C33 174.9(4) .
C14 C15 N1 C11 -0.4(6) .
C14 C15 N1 Nd01 165.6(3) .
C12 C11 N1 C15 4.3(5) .
C10 C11 N1 C15 -174.7(3) .
C12 C11 N1 Nd01 -161.6(3) .
C10 C11 N1 Nd01 19.4(4) .
C7 C6 N2 C10 -0.7(5) .
C5 C6 N2 C10 179.5(3) .
C7 C6 N2 Nd01 -178.3(3) .
C5 C6 N2 Nd01 1.9(4) .
C9 C10 N2 C6 1.9(5) .
C11 C10 N2 C6 179.7(3) .
C9 C10 N2 Nd01 179.6(3) .
C11 C10 N2 Nd01 -2.6(4) .
C2 C1 N3 C5 -0.1(6) .
C2 C1 N3 Nd01 177.4(3) .
C4 C5 N3 C1 -0.1(5) .
C6 C5 N3 C1 -179.1(3) .
C4 C5 N3 Nd01 -177.5(2) .
C6 C5 N3 Nd01 3.5(4) .
O2 C16 O1 Nd01 21.8(6) .
C17 C16 O1 Nd01 -160.0(3) .
O4 C23 O3 Nd01 7.2(4) .
C24 C23 O3 Nd01 -170.5(3) .
O3 C23 O4 Nd01 -7.1(4) .
C24 C23 O4 Nd01 170.7(3) .
O6 C30 O5 Nd01 -73.9(5) 3_656
C31 C30 O5 Nd01 105.6(4) .
